data_9014615
loop_
_publ_author_name
'Jahn, S.'
'Wunder, B.'
'Koch-Muller M'
'Tarrieu, L.'
'Pohle, M.'
'Watenphul, A.'
'Taran, M. N.'

_publ_section_title
;
 Pressure-induced hydrogen bond symmetrisation in guyanaite, B-CrOOH:
 evidence from spectroscopy and ab initio simulations
 Sample: Run #630
;
_journal_name_full 'European Journal of Mineralogy'
_journal_page_first 839
_journal_page_last 850
_journal_paper_doi 10.1127/0935-1221/2012/0024-2228
_journal_volume 24
_journal_year 2012
_chemical_compound_source 'synthetic at 4.0 GPa and 600 deg C for 24 hours'
_chemical_formula_sum 'Cr H2 O2'
_chemical_name_mineral Guyanaite
_space_group_IT_number 58
_symmetry_space_group_name_Hall '-P 2 2n'
_symmetry_space_group_name_H-M 'P n n m'
_cell_angle_alpha 90
_cell_angle_beta 90
_cell_angle_gamma 90
_cell_length_a 4.8691
_cell_length_b 4.3184
_cell_length_c 2.9594
_cell_formula_units_Z 2
_cell_volume 62.226
_database_code_amcsd 0019393
_exptl_crystal_density_diffrn 4.590
_cod_original_formula_sum 'Cr O2 H2'
_cod_database_code 9014615

loop_
_space_group_symop_operation_xyz
x,y,z
1/2+x,1/2-y,1/2+z
1/2-x,1/2+y,1/2-z
1/2-x,1/2+y,1/2+z
1/2+x,1/2-y,1/2-z
x,y,-z
-x,-y,z
-x,-y,-z

loop_
_atom_site_label
_atom_site_fract_x
_atom_site_fract_y
_atom_site_fract_z
Cr 0.00000 0.00000 0.00000
O 0.35300 0.24300 0.00000
H 0.52190 0.04150 0.00000

loop_
_cod_related_entry_id
_cod_related_entry_database
_cod_related_entry_code
1 AMCSD 0019393
